data_4117317
loop_
_publ_author_name
'Markus Granitzka'
'Ann-Christin P\"oppler'
'Eike K. Schwarze'
'Daniel Stern'
'Thomas Schulz'
'Michael John'
'Regine Herbst-Irmer'
'Sushil K. Pandey'
'Dietmar Stalke'

_publ_section_title
;
 Aggregation of Donor Base Stabilized 2-Thienyllithium in a Single Crystal
 and in Solution: Distances from X-ray Diffraction and the Nuclear
 Overhauser Effect
;
_journal_name_full 'Journal of the American Chemical Society'
_journal_page_first 1344
_journal_page_last 1351
_journal_paper_doi 10.1021/ja210382c
_journal_volume 134
_journal_year 2012
_chemical_formula_moiety 'C13 H26 Li N3 S'
_chemical_formula_sum 'C13 H26 Li N3 S'
_chemical_formula_weight 263.37
_chemical_name_systematic
; 
 ? 
;
_space_group_IT_number 14
_symmetry_cell_setting monoclinic
_symmetry_space_group_name_Hall '-P 2yn'
_symmetry_space_group_name_H-M 'P 1 21/n 1'
_atom_sites_solution_hydrogens geom
_atom_sites_solution_primary direct
_atom_sites_solution_secondary difmap
_audit_creation_method SHELXL-97
_cell_angle_alpha 90.00
_cell_angle_beta 93.36(2)
_cell_angle_gamma 90.00
_cell_formula_units_Z 4
_cell_length_a 8.466(2)
_cell_length_b 15.573(3)
_cell_length_c 12.226(2)
_cell_measurement_reflns_used 5037
_cell_measurement_temperature 100(2)
_cell_measurement_theta_max 25.68
_cell_measurement_theta_min 2.74
_cell_volume 1609.1(6)
_computing_cell_refinement 'SAINT V7.68A'
_computing_data_collection 'APEX2 v2011.2'
_computing_data_reduction 'SAINT V7.68A'
_computing_molecular_graphics 'XSHELL in SHELXTL-97'
_computing_publication_material 'XSHELL in SHELXTL-97'
_computing_structure_refinement 'SHELXL in SHELXTL Version 2008/3'
_computing_structure_solution 'SHELXS in SHELXTL Version 2008/3'
_diffrn_ambient_temperature 100(2)
_diffrn_measured_fraction_theta_full 0.998
_diffrn_measured_fraction_theta_max 0.998
_diffrn_measurement_device_type 'Bruker Smart ApexII Ultra'
_diffrn_measurement_method 'omega scans'
_diffrn_radiation_monochromator mirror
_diffrn_radiation_source 'rotating anode'
_diffrn_radiation_type MoK\a
_diffrn_radiation_wavelength 0.71073
_diffrn_reflns_av_R_equivalents 0.0326
_diffrn_reflns_av_sigmaI/netI 0.0229
_diffrn_reflns_limit_h_max 10
_diffrn_reflns_limit_h_min -10
_diffrn_reflns_limit_k_max 19
_diffrn_reflns_limit_k_min -18
_diffrn_reflns_limit_l_max 14
_diffrn_reflns_limit_l_min -14
_diffrn_reflns_number 17890
_diffrn_reflns_theta_full 25.71
_diffrn_reflns_theta_max 25.71
_diffrn_reflns_theta_min 2.12
_exptl_absorpt_coefficient_mu 0.189
_exptl_absorpt_correction_T_max 0.9896
_exptl_absorpt_correction_T_min 0.9247
_exptl_absorpt_correction_type multi-scan
_exptl_absorpt_process_details SADABS-2008/2
_exptl_crystal_colour 'light red'
_exptl_crystal_density_diffrn 1.087
_exptl_crystal_description block
_exptl_crystal_F_000 576
_exptl_crystal_size_max 0.1
_exptl_crystal_size_mid 0.1
_exptl_crystal_size_min 0.05
_refine_diff_density_max 0.153
_refine_diff_density_min -0.150
_refine_diff_density_rms 0.031
_refine_ls_extinction_method none
_refine_ls_goodness_of_fit_ref 1.059
_refine_ls_hydrogen_treatment constr
_refine_ls_matrix_type full
_refine_ls_number_parameters 214
_refine_ls_number_reflns 3055
_refine_ls_number_restraints 138
_refine_ls_restrained_S_all 1.046
_refine_ls_R_factor_all 0.0467
_refine_ls_R_factor_gt 0.0332
_refine_ls_shift/su_max 0.000
_refine_ls_shift/su_mean 0.000
_refine_ls_structure_factor_coef Fsqd
_refine_ls_weighting_details 'calc w=1/[\s^2^(Fo^2^)+(0.0438P)^2^+0.2014P] where P=(Fo^2^+2Fc^2^)/3'
_refine_ls_weighting_scheme calc
_refine_ls_wR_factor_gt 0.0814
_refine_ls_wR_factor_ref 0.0863
_reflns_number_gt 2449
_reflns_number_total 3055
_reflns_threshold_expression >2sigma(I)
_cod_data_source_file ja210382c_si_004.cif
_cod_data_source_block 5
_cod_original_sg_symbol_Hall '-p 2yn'
_cod_original_sg_symbol_H-M 'P 21/n'
_cod_database_code 4117317

loop_
_symmetry_equiv_pos_as_xyz
'x, y, z'
'-x+1/2, y+1/2, -z+1/2'
'-x, -y, -z'
'x-1/2, -y-1/2, z-1/2'

loop_
_atom_site_label
_atom_site_type_symbol
_atom_site_fract_x
_atom_site_fract_y
_atom_site_fract_z
_atom_site_U_iso_or_equiv
_atom_site_adp_type
_atom_site_occupancy
_atom_site_symmetry_multiplicity
_atom_site_calc_flag
_atom_site_refinement_flags
_atom_site_disorder_assembly
_atom_site_disorder_group
N1 N 0.53425(13) 0.67446(7) 0.54942(9) 0.0336(3) Uani 1 1 d . A .
N2 N 0.51322(12) 0.82572(7) 0.41299(9) 0.0294(3) Uani 1 1 d . A .
N3 N 0.83311(12) 0.84025(7) 0.51988(9) 0.0346(3) Uani 1 1 d . A .
S1 S 0.59357(6) 0.92185(4) 0.81948(4) 0.03850(17) Uani 0.9007(18) 1 d PDU A 1
C1 C 0.5080(3) 0.8689(3) 0.7072(4) 0.0324(4) Uani 0.9007(18) 1 d PDU A 1
C2 C 0.3527(6) 0.8925(5) 0.7064(5) 0.0434(12) Uani 0.9007(18) 1 d PDU A 1
H2 H 0.2788 0.8697 0.6527 0.052 Uiso 0.9007(18) 1 calc PR A 1
C3 C 0.3023(2) 0.95038(13) 0.78471(15) 0.0358(4) Uani 0.9007(18) 1 d PDU A 1
H3 H 0.1971 0.9712 0.7875 0.043 Uiso 0.9007(18) 1 calc PR A 1
C4 C 0.4235(3) 0.97248(12) 0.85553(15) 0.0392(4) Uani 0.9007(18) 1 d PDU A 1
H4 H 0.4162 1.0102 0.9161 0.047 Uiso 0.9007(18) 1 calc PR A 1
S1' S 0.3381(14) 0.8860(11) 0.7019(12) 0.0391(18) Uani 0.0993(18) 1 d PDU A 2
C1' C 0.538(2) 0.863(4) 0.705(4) 0.038(3) Uani 0.0993(18) 1 d PDU A 2
C2' C 0.599(2) 0.9149(18) 0.7871(18) 0.042(3) Uani 0.0993(18) 1 d PDU A 2
H2' H 0.7101 0.9177 0.8018 0.051 Uiso 0.0993(18) 1 calc PR A 2
C3' C 0.498(2) 0.9646(12) 0.8508(14) 0.044(2) Uani 0.0993(18) 1 d PDU A 2
H3' H 0.5318 1.0021 0.9088 0.052 Uiso 0.0993(18) 1 calc PR A 2
C4' C 0.3463(19) 0.9506(15) 0.8167(15) 0.043(2) Uani 0.0993(18) 1 d PDU A 2
H4' H 0.2569 0.9729 0.8507 0.051 Uiso 0.0993(18) 1 calc PR A 2
C5 C 0.6423(2) 0.60630(10) 0.58875(15) 0.0558(5) Uani 1 1 d . . .
H5A H 0.5936 0.5502 0.5728 0.084 Uiso 1 1 calc R . .
H5B H 0.6640 0.6123 0.6680 0.084 Uiso 1 1 calc R . .
H5C H 0.7416 0.6108 0.5518 0.084 Uiso 1 1 calc R . .
C6 C 0.38510(19) 0.66696(11) 0.60395(13) 0.0490(4) Uani 1 1 d . . .
H6A H 0.3127 0.7126 0.5779 0.074 Uiso 1 1 calc R . .
H6B H 0.4060 0.6723 0.6834 0.074 Uiso 1 1 calc R . .
H6C H 0.3370 0.6109 0.5871 0.074 Uiso 1 1 calc R . .
C7 C 0.50620(17) 0.66802(9) 0.42992(12) 0.0368(3) Uani 1 1 d . . .
H7A H 0.4394 0.6172 0.4122 0.044 Uiso 1 1 calc R . .
H7B H 0.6086 0.6597 0.3962 0.044 Uiso 1 1 calc R . .
C8 C 0.42586(17) 0.74718(8) 0.38158(11) 0.0357(3) Uani 1 1 d . . .
H8A H 0.4177 0.7422 0.3007 0.043 Uiso 1 1 calc R . .
H8B H 0.3173 0.7510 0.4071 0.043 Uiso 1 1 calc R . .
C9 C 0.41055(18) 0.90120(9) 0.39572(12) 0.0401(4) Uani 1 1 d . . .
H9A H 0.3678 0.9023 0.3195 0.060 Uiso 1 1 calc R . .
H9B H 0.4721 0.9535 0.4114 0.060 Uiso 1 1 calc R . .
H9C H 0.3233 0.8981 0.4448 0.060 Uiso 1 1 calc R . .
C10 C 0.65667(17) 0.83575(9) 0.35137(11) 0.0371(3) Uani 1 1 d . . .
H10A H 0.6298 0.8664 0.2818 0.045 Uiso 1 1 calc R . .
H10B H 0.6987 0.7785 0.3334 0.045 Uiso 1 1 calc R . .
C11 C 0.78154(17) 0.88575(9) 0.41848(12) 0.0376(3) Uani 1 1 d . . .
H11A H 0.8740 0.8953 0.3741 0.045 Uiso 1 1 calc R . .
H11B H 0.7383 0.9426 0.4373 0.045 Uiso 1 1 calc R . .
C12 C 0.94346(18) 0.77089(11) 0.49648(16) 0.0561(5) Uani 1 1 d . . .
H12A H 0.8924 0.7311 0.4433 0.084 Uiso 1 1 calc R . .
H12B H 0.9735 0.7400 0.5643 0.084 Uiso 1 1 calc R . .
H12C H 1.0382 0.7953 0.4661 0.084 Uiso 1 1 calc R . .
C13 C 0.91187(18) 0.90108(10) 0.59670(13) 0.0468(4) Uani 1 1 d . . .
H13A H 1.0025 0.9270 0.5628 0.070 Uiso 1 1 calc R . .
H13B H 0.9486 0.8707 0.6636 0.070 Uiso 1 1 calc R . .
H13C H 0.8371 0.9462 0.6149 0.070 Uiso 1 1 calc R . .
Li1 Li 0.6078(2) 0.80330(13) 0.57638(18) 0.0300(5) Uani 1 1 d . . .

loop_
_atom_site_aniso_label
_atom_site_aniso_U_11
_atom_site_aniso_U_22
_atom_site_aniso_U_33
_atom_site_aniso_U_23
_atom_site_aniso_U_13
_atom_site_aniso_U_12
N1 0.0331(6) 0.0258(6) 0.0418(7) 0.0033(5) 0.0024(5) -0.0013(5)
N2 0.0314(6) 0.0267(6) 0.0301(6) -0.0001(4) 0.0009(5) -0.0012(5)
N3 0.0253(6) 0.0339(6) 0.0447(7) 0.0053(5) 0.0029(5) -0.0008(5)
S1 0.0393(3) 0.0380(3) 0.0369(3) -0.0035(2) -0.0088(2) 0.0009(2)
C1 0.0338(10) 0.0327(12) 0.0309(9) -0.0028(7) 0.0030(11) -0.0013(12)
C2 0.0380(18) 0.045(2) 0.0467(18) -0.0047(14) -0.0039(14) -0.0055(14)
C3 0.0352(9) 0.0366(9) 0.0361(10) 0.0052(8) 0.0073(7) 0.0049(8)
C4 0.0509(12) 0.0375(10) 0.0293(9) -0.0042(7) 0.0034(9) 0.0101(10)
S1' 0.032(3) 0.042(4) 0.045(3) -0.003(3) 0.012(3) 0.005(3)
C1' 0.033(4) 0.039(6) 0.042(5) -0.002(4) -0.001(5) 0.002(5)
C2' 0.046(4) 0.041(5) 0.040(5) -0.002(4) -0.003(4) 0.011(4)
C3' 0.047(5) 0.041(5) 0.043(4) -0.006(4) 0.002(4) 0.011(5)
C4' 0.045(4) 0.042(5) 0.041(5) -0.003(4) 0.003(4) 0.009(4)
C5 0.0592(11) 0.0352(8) 0.0711(12) 0.0105(8) -0.0123(9) 0.0056(8)
C6 0.0495(10) 0.0470(9) 0.0518(10) 0.0051(7) 0.0126(8) -0.0134(8)
C7 0.0390(8) 0.0278(7) 0.0438(8) -0.0072(6) 0.0033(6) -0.0042(6)
C8 0.0374(8) 0.0349(8) 0.0343(8) -0.0040(6) -0.0023(6) -0.0065(6)
C9 0.0434(9) 0.0341(8) 0.0417(8) 0.0041(6) -0.0076(7) 0.0049(6)
C10 0.0420(8) 0.0396(8) 0.0305(7) 0.0020(6) 0.0082(6) -0.0041(6)
C11 0.0345(8) 0.0376(8) 0.0414(8) 0.0070(6) 0.0080(6) -0.0066(6)
C12 0.0328(8) 0.0513(10) 0.0852(13) 0.0078(9) 0.0109(8) 0.0088(7)
C13 0.0357(8) 0.0499(9) 0.0537(10) 0.0096(7) -0.0070(7) -0.0121(7)
Li1 0.0270(11) 0.0281(11) 0.0347(12) -0.0003(9) 0.0010(9) 0.0007(9)

loop_
_atom_type_symbol
_atom_type_description
_atom_type_scat_dispersion_real
_atom_type_scat_dispersion_imag
_atom_type_scat_source
C C 0.0033 0.0016 'International Tables Vol C Tables 4.2.6.8 and 6.1.1.4'
H H 0.0000 0.0000 'International Tables Vol C Tables 4.2.6.8 and 6.1.1.4'
Li Li -0.0003 0.0001 'International Tables Vol C Tables 4.2.6.8 and 6.1.1.4'
N N 0.0061 0.0033 'International Tables Vol C Tables 4.2.6.8 and 6.1.1.4'
S S 0.1246 0.1234 'International Tables Vol C Tables 4.2.6.8 and 6.1.1.4'

loop_
_geom_angle_atom_site_label_1
_geom_angle_atom_site_label_2
_geom_angle_atom_site_label_3
_geom_angle
C5 N1 C6 109.32(12)
C5 N1 C7 109.78(12)
C6 N1 C7 110.68(11)
C5 N1 Li1 117.57(11)
C6 N1 Li1 104.92(10)
C7 N1 Li1 104.36(10)
C8 N2 C9 110.11(11)
C8 N2 C10 111.83(11)
C9 N2 C10 109.86(11)
C8 N2 Li1 105.30(10)
C9 N2 Li1 116.81(10)
C10 N2 Li1 102.72(10)
C13 N3 C12 109.25(12)
C13 N3 C11 109.26(11)
C12 N3 C11 110.55(12)
C13 N3 Li1 110.28(11)
C12 N3 Li1 116.98(11)
C11 N3 Li1 100.07(10)
C4 S1 C1 96.00(10)
C2 C1 S1 103.6(2)
C2 C1 Li1 123.5(3)
S1 C1 Li1 131.72(13)
C1 C2 C3 120.1(4)
C1 C2 H2 119.9
C3 C2 H2 119.9
C4 C3 C2 110.6(3)
C4 C3 H3 124.7
C2 C3 H3 124.7
C3 C4 S1 109.60(13)
C3 C4 H4 125.2
S1 C4 H4 125.2
C1' S1' C4' 96.3(7)
C2' C1' S1' 103.0(8)
C2' C1' Li1 139.0(19)
S1' C1' Li1 115.1(13)
C1' C2' C3' 120.6(11)
C1' C2' H2' 119.7
C3' C2' H2' 119.7
C4' C3' C2' 109.6(10)
C4' C3' H3' 125.2
C2' C3' H3' 125.2
C3' C4' S1' 109.9(8)
C3' C4' H4' 125.1
S1' C4' H4' 125.1
N1 C5 H5A 109.5
N1 C5 H5B 109.5
H5A C5 H5B 109.5
N1 C5 H5C 109.5
H5A C5 H5C 109.5
H5B C5 H5C 109.5
N1 C6 H6A 109.5
N1 C6 H6B 109.5
H6A C6 H6B 109.5
N1 C6 H6C 109.5
H6A C6 H6C 109.5
H6B C6 H6C 109.5
N1 C7 C8 112.07(11)
N1 C7 H7A 109.2
C8 C7 H7A 109.2
N1 C7 H7B 109.2
C8 C7 H7B 109.2
H7A C7 H7B 107.9
N2 C8 C7 111.64(11)
N2 C8 H8A 109.3
C7 C8 H8A 109.3
N2 C8 H8B 109.3
C7 C8 H8B 109.3
H8A C8 H8B 108.0
N2 C9 H9A 109.5
N2 C9 H9B 109.5
H9A C9 H9B 109.5
N2 C9 H9C 109.5
H9A C9 H9C 109.5
H9B C9 H9C 109.5
N2 C10 C11 110.32(11)
N2 C10 H10A 109.6
C11 C10 H10A 109.6
N2 C10 H10B 109.6
C11 C10 H10B 109.6
H10A C10 H10B 108.1
N3 C11 C10 111.84(11)
N3 C11 H11A 109.2
C10 C11 H11A 109.2
N3 C11 H11B 109.2
C10 C11 H11B 109.2
H11A C11 H11B 107.9
N3 C12 H12A 109.5
N3 C12 H12B 109.5
H12A C12 H12B 109.5
N3 C12 H12C 109.5
H12A C12 H12C 109.5
H12B C12 H12C 109.5
N3 C13 H13A 109.5
N3 C13 H13B 109.5
H13A C13 H13B 109.5
N3 C13 H13C 109.5
H13A C13 H13C 109.5
H13B C13 H13C 109.5
C1' Li1 C1 6.0(7)
C1' Li1 N1 118.5(18)
C1 Li1 N1 116.59(18)
C1' Li1 N2 124.0(15)
C1 Li1 N2 118.93(16)
N1 Li1 N2 85.34(9)
C1' Li1 N3 116.7(12)
C1 Li1 N3 121.08(15)
N1 Li1 N3 117.54(11)
N2 Li1 N3 86.95(9)

loop_
_geom_bond_atom_site_label_1
_geom_bond_atom_site_label_2
_geom_bond_distance
N1 C5 1.4640(18)
N1 C6 1.4667(18)
N1 C7 1.4697(18)
N1 Li1 2.121(2)
N2 C8 1.4687(16)
N2 C9 1.4698(17)
N2 C10 1.4745(17)
N2 Li1 2.137(2)
N3 C13 1.4665(19)
N3 C12 1.4672(19)
N3 C11 1.4717(18)
N3 Li1 2.145(2)
S1 C4 1.722(2)
S1 C1 1.725(2)
C1 C2 1.365(5)
C1 Li1 2.115(3)
C2 C3 1.399(6)
C2 H2 0.9500
C3 C4 1.348(3)
C3 H3 0.9500
C4 H4 0.9500
S1' C1' 1.723(10)
S1' C4' 1.725(9)
C1' C2' 1.364(11)
C1' Li1 1.95(2)
C2' C3' 1.421(11)
C2' H2' 0.9500
C3' C4' 1.342(9)
C3' H3' 0.9500
C4' H4' 0.9500
C5 H5A 0.9800
C5 H5B 0.9800
C5 H5C 0.9800
C6 H6A 0.9800
C6 H6B 0.9800
C6 H6C 0.9800
C7 C8 1.5115(19)
C7 H7A 0.9900
C7 H7B 0.9900
C8 H8A 0.9900
C8 H8B 0.9900
C9 H9A 0.9800
C9 H9B 0.9800
C9 H9C 0.9800
C10 C11 1.515(2)
C10 H10A 0.9900
C10 H10B 0.9900
C11 H11A 0.9900
C11 H11B 0.9900
C12 H12A 0.9800
C12 H12B 0.9800
C12 H12C 0.9800
C13 H13A 0.9800
C13 H13B 0.9800
C13 H13C 0.9800

loop_
_geom_torsion_atom_site_label_1
_geom_torsion_atom_site_label_2
_geom_torsion_atom_site_label_3
_geom_torsion_atom_site_label_4
_geom_torsion
C4 S1 C1 C2 -1.2(5)
C4 S1 C1 Li1 166.7(4)
S1 C1 C2 C3 2.2(8)
Li1 C1 C2 C3 -166.9(5)
C1 C2 C3 C4 -2.3(8)
C2 C3 C4 S1 1.1(4)
C1 S1 C4 C3 0.1(3)
C4' S1' C1' C2' -7(4)
C4' S1' C1' Li1 -171(3)
S1' C1' C2' C3' 5(6)
Li1 C1' C2' C3' 163(5)
C1' C2' C3' C4' 0(5)
C2' C3' C4' S1' -6(3)
C1' S1' C4' C3' 7(3)
C5 N1 C7 C8 -167.35(12)
C6 N1 C7 C8 71.88(14)
Li1 N1 C7 C8 -40.50(14)
C9 N2 C8 C7 -162.07(11)
C10 N2 C8 C7 75.50(14)
Li1 N2 C8 C7 -35.33(14)
N1 C7 C8 N2 54.11(15)
C8 N2 C10 C11 -151.52(11)
C9 N2 C10 C11 85.90(14)
Li1 N2 C10 C11 -39.07(13)
C13 N3 C11 C10 -161.86(12)
C12 N3 C11 C10 77.88(15)
Li1 N3 C11 C10 -46.08(14)
N2 C10 C11 N3 62.79(15)
S1' C1' Li1 C1 4(17)
C2' C1' Li1 N1 135(6)
S1' C1' Li1 N1 -69(4)
C2' C1' Li1 N2 -120(6)
S1' C1' Li1 N2 36(5)
C2' C1' Li1 N3 -15(8)
S1' C1' Li1 N3 142(3)
S1 C1 Li1 C1' 15(21)
C2 C1 Li1 N1 -69.0(6)
S1 C1 Li1 N1 125.2(4)
C2 C1 Li1 N2 30.9(7)
S1 C1 Li1 N2 -134.9(4)
C2 C1 Li1 N3 136.1(5)
S1 C1 Li1 N3 -29.7(6)
C5 N1 Li1 C1' -95.6(13)
C6 N1 Li1 C1' 26.1(13)
C7 N1 Li1 C1' 142.6(13)
C5 N1 Li1 C1 -101.94(19)
C6 N1 Li1 C1 19.75(19)
C7 N1 Li1 C1 136.20(17)
C5 N1 Li1 N2 137.93(12)
C6 N1 Li1 N2 -100.38(11)
C7 N1 Li1 N2 16.08(10)
C5 N1 Li1 N3 53.83(17)
C6 N1 Li1 N3 175.52(12)
C7 N1 Li1 N3 -68.02(13)
C8 N2 Li1 C1' -111.2(19)
C9 N2 Li1 C1' 11.3(19)
C10 N2 Li1 C1' 131.6(19)
C8 N2 Li1 C1 -107.6(2)
C9 N2 Li1 C1 15.0(2)
C10 N2 Li1 C1 135.24(19)
C8 N2 Li1 N1 10.33(11)
C9 N2 Li1 N1 132.86(10)
C10 N2 Li1 N1 -106.86(10)
C8 N2 Li1 N3 128.30(10)
C9 N2 Li1 N3 -109.18(11)
C10 N2 Li1 N3 11.10(10)
C13 N3 Li1 C1' 6(2)
C12 N3 Li1 C1' 132(2)
C11 N3 Li1 C1' -109(2)
C13 N3 Li1 C1 11.1(2)
C12 N3 Li1 C1 136.7(2)
C11 N3 Li1 C1 -103.9(2)
C13 N3 Li1 N1 -143.52(12)
C12 N3 Li1 N1 -17.90(17)
C11 N3 Li1 N1 101.48(13)
C13 N3 Li1 N2 133.35(10)
C12 N3 Li1 N2 -101.03(12)
C11 N3 Li1 N2 18.35(10)
